data_4115930
loop_
_publ_author_name
'C. V. Krishnamohan Sharma'
'Abraham Clearfield'

_publ_section_title
;
 "Macrocyclic Leaflets"
;
_journal_name_full 'Journal of the American Chemical Society'
_journal_page_first 1558
_journal_page_last 1559
_journal_paper_doi 10.1021/ja9938377
_journal_volume 122
_journal_year 2000
_chemical_formula_sum 'C39 H97 Cd4 N8 O47 P3'
_chemical_formula_weight 1971.63
_chemical_name_common '[Cd4(N-(phosphonomethyl)-aza-18-crown-6*H2O))3*(H2O)5(NO3)4][NO3]'
_chemical_name_systematic
; 
 ? 
;
_space_group_IT_number 14
_symmetry_cell_setting monoclinic
_symmetry_space_group_name_Hall '-P 2ybc'
_symmetry_space_group_name_H-M 'P 1 21/c 1'
_atom_sites_solution_hydrogens geom
_atom_sites_solution_primary direct
_atom_sites_solution_secondary difmap
_audit_creation_method SHELXL-97
_cell_angle_alpha 90.00
_cell_angle_beta 104.937(2)
_cell_angle_gamma 90.00
_cell_formula_units_Z 4
_cell_length_a 17.136(2)
_cell_length_b 20.818(3)
_cell_length_c 20.858(3)
_cell_measurement_reflns_used 1348
_cell_measurement_temperature 110
_cell_volume 7189.4(17)
_computing_cell_refinement 'Bruker SMART'
_computing_data_collection 'Bruker SMART'
_computing_data_reduction 'Bruker SHELXTL'
_computing_molecular_graphics 'Bruker SHELXTL'
_computing_publication_material 'Bruker SHELXTL'
_computing_structure_refinement 'SHELXL-97 (Sheldrick, 1997)'
_computing_structure_solution 'SHELXS-97 (Sheldrick, 1990)'
_diffrn_ambient_temperature 110
_diffrn_measured_fraction_theta_full 0.926
_diffrn_measured_fraction_theta_max 0.926
_diffrn_measurement_device_type 'CCD area detector'
_diffrn_measurement_method 'phi and omega scans'
_diffrn_radiation_monochromator graphite
_diffrn_radiation_source 'fine-focus sealed tube'
_diffrn_radiation_type MoK\a
_diffrn_radiation_wavelength 0.71073
_diffrn_reflns_av_R_equivalents 0.2439
_diffrn_reflns_av_sigmaI/netI 0.6800
_diffrn_reflns_limit_h_max 22
_diffrn_reflns_limit_h_min -22
_diffrn_reflns_limit_k_max 26
_diffrn_reflns_limit_k_min -21
_diffrn_reflns_limit_l_max 26
_diffrn_reflns_limit_l_min -24
_diffrn_reflns_number 45693
_diffrn_reflns_theta_full 28.53
_diffrn_reflns_theta_max 28.53
_diffrn_reflns_theta_min 2.03
_exptl_absorpt_coefficient_mu 1.343
_exptl_absorpt_correction_type SADABS
_exptl_crystal_colour colorless
_exptl_crystal_density_diffrn 1.808
_exptl_crystal_F_000 4000
_exptl_crystal_size_max 0.60
_exptl_crystal_size_mid 0.28
_exptl_crystal_size_min 0.24
_refine_diff_density_max 1.600
_refine_diff_density_min -1.519
_refine_diff_density_rms 0.200
_refine_ls_extinction_coef 0.00000(4)
_refine_ls_extinction_expression Fc^*^=kFc[1+0.001xFc^2^\l^3^/sin(2\q)]^-1/4^
_refine_ls_extinction_method SHELXL
_refine_ls_goodness_of_fit_ref 0.719
_refine_ls_hydrogen_treatment mixed
_refine_ls_matrix_type full
_refine_ls_number_parameters 891
_refine_ls_number_reflns 16905
_refine_ls_number_restraints 0
_refine_ls_restrained_S_all 0.719
_refine_ls_R_factor_all 0.3459
_refine_ls_R_factor_gt 0.0687
_refine_ls_shift/su_max 10.552
_refine_ls_shift/su_mean 0.012
_refine_ls_structure_factor_coef Fsqd
_refine_ls_weighting_details '0.0494, 0.0000'
_refine_ls_weighting_scheme calc
_refine_ls_wR_factor_gt 0.1335
_refine_ls_wR_factor_ref 0.1982
_reflns_number_gt 3385
_reflns_number_total 16905
_reflns_threshold_expression >2sigma(I)
_cod_data_source_file ja9938377_2.cif
_cod_data_source_block 3
_cod_original_cell_volume 7189.7(16)
_cod_database_code 4115930

loop_
_symmetry_equiv_pos_as_xyz
'x, y, z'
'-x, y+1/2, -z+1/2'
'-x, -y, -z'
'x, -y-1/2, z-1/2'

loop_
_atom_site_label
_atom_site_type_symbol
_atom_site_fract_x
_atom_site_fract_y
_atom_site_fract_z
_atom_site_U_iso_or_equiv
_atom_site_adp_type
_atom_site_occupancy
_atom_site_symmetry_multiplicity
_atom_site_calc_flag
_atom_site_refinement_flags
Cd1 Cd 0.53052(7) 0.00500(5) 1.58128(6) 0.0303(3) Uani 1 1 d .
Cd2 Cd 0.73477(6) 0.02284(5) 1.39173(6) 0.0311(3) Uani 1 1 d .
Cd3 Cd 0.80199(6) 0.03007(5) 1.56334(6) 0.0299(3) Uani 1 1 d .
Cd4 Cd 0.95429(7) -0.03524(7) 1.37454(7) 0.0544(5) Uani 1 1 d .
P1 P 0.6500(3) -0.07439(19) 1.4939(2) 0.0307(11) Uani 1 1 d .
P2 P 0.9262(3) 0.0883(2) 1.4678(2) 0.0366(12) Uani 1 1 d .
P3 P 0.6246(3) 0.10178(19) 1.4787(2) 0.0288(11) Uani 1 1 d .
O1 O 0.7490(6) -0.2590(4) 1.6428(5) 0.032(3) Uani 1 1 d .
O2 O 0.8868(6) -0.3348(5) 1.6400(5) 0.036(3) Uani 1 1 d .
O3 O 0.8852(6) -0.4126(4) 1.5284(6) 0.037(3) Uani 1 1 d .
O4 O 0.7949(6) -0.3631(5) 1.4024(6) 0.038(3) Uani 1 1 d .
O5 O 0.6546(6) -0.2908(5) 1.3980(5) 0.032(3) Uani 1 1 d .
O6 O 0.6306(5) -0.0631(4) 1.5605(5) 0.028(3) Uani 1 1 d .
O7 O 0.7176(5) -0.0292(5) 1.4842(5) 0.035(3) Uani 1 1 d .
O8 O 0.5772(5) -0.0766(4) 1.4333(4) 0.020(2) Uani 1 1 d .
O9 O 0.9026(6) 0.2799(5) 1.3277(5) 0.036(3) Uani 1 1 d .
O10 O 0.7647(7) 0.3603(5) 1.3261(5) 0.053(3) Uani 1 1 d .
O11 O 0.7514(7) 0.4275(5) 1.4405(6) 0.047(3) Uani 1 1 d .
O12 O 0.8404(7) 0.3723(5) 1.5653(6) 0.050(3) Uani 1 1 d .
O13 O 0.9770(6) 0.2957(5) 1.5706(5) 0.037(3) Uani 1 1 d .
O14 O 0.9482(7) 0.0636(5) 1.4065(6) 0.073(4) Uani 1 1 d .
O15 O 0.8467(5) 0.0593(5) 1.4732(5) 0.038(3) Uani 1 1 d .
O16 O 0.9925(7) 0.0795(6) 1.5290(7) 0.074(4) Uiso 1 1 d .
O17 O 0.6523(6) 0.3082(5) 1.5852(5) 0.038(3) Uani 1 1 d .
O18 O 0.5107(7) 0.3776(5) 1.5768(6) 0.043(3) Uani 1 1 d .
O19 O 0.4061(7) 0.4252(5) 1.4534(6) 0.048(3) Uani 1 1 d .
O20 O 0.4265(6) 0.3556(5) 1.3411(5) 0.040(3) Uani 1 1 d .
O21 O 0.5697(6) 0.2864(5) 1.3407(5) 0.036(3) Uani 1 1 d .
O22 O 0.6439(5) 0.0887(4) 1.4134(5) 0.031(3) Uani 1 1 d .
O23 O 0.6942(5) 0.0971(4) 1.5409(5) 0.026(3) Uani 1 1 d .
O24 O 0.5524(5) 0.0628(4) 1.4890(5) 0.038(3) Uani 1 1 d .
O25 O 0.5260(6) -0.0186(5) 1.6856(5) 0.038(3) Uani 1 1 d .
O26 O 0.5529(7) -0.1157(6) 1.6650(6) 0.060(4) Uani 1 1 d .
O27 O 0.5189(8) -0.0976(6) 1.7549(7) 0.077(4) Uani 1 1 d .
O28 O 0.9179(8) 0.0576(11) 1.6459(7) 0.110(7) Uani 1 1 d .
O29 O 0.8469(10) 0.1308(8) 1.6272(9) 0.135(7) Uani 1 1 d .
O30 O 0.9593(11) 0.1379(9) 1.6909(9) 0.137(7) Uani 1 1 d .
O31 O 0.7994(7) 0.1069(6) 1.2343(6) 0.057(4) Uani 1 1 d .
O32 O 0.7518(7) 0.1278(6) 1.3169(6) 0.056(4) Uani 1 1 d .
O33 O 0.7676(7) 0.0325(6) 1.2936(6) 0.056(4) Uani 1 1 d .
O34 O 0.8720(8) -0.1316(7) 1.3399(7) 0.098(6) Uani 1 1 d .
O35 O 0.8274(7) -0.0635(6) 1.3935(7) 0.057(4) Uani 1 1 d .
O36 O 0.7573(7) -0.1459(5) 1.3546(6) 0.059(4) Uani 1 1 d .
O37 O 0.1546(7) 0.4136(6) 0.7597(6) 0.058(4) Uani 1 1 d .
O38 O 0.0500(8) 0.4727(7) 0.7075(8) 0.084(5) Uani 1 1 d .
O39 O 0.0413(9) 0.4074(9) 0.7881(8) 0.126(7) Uani 1 1 d .
O40 O 0.6235(5) 0.0785(4) 1.6399(5) 0.035(3) Uani 1 1 d .
O41 O 0.6268(5) -0.0361(4) 1.3277(5) 0.032(3) Uiso 1 1 d .
O42 O 0.7524(5) -0.0111(4) 1.6494(5) 0.036(3) Uani 1 1 d .
O43 O 0.8796(5) -0.0646(5) 1.5685(6) 0.056(4) Uani 1 1 d .
O44 O 0.9160(6) -0.0079(5) 1.2674(5) 0.053(3) Uani 1 1 d .
O45 O 0.7866(5) -0.2906(4) 1.5167(5) 0.033(3) Uani 1 1 d .
O46 O 0.8692(6) 0.3229(5) 1.4462(5) 0.053(3) Uani 1 1 d .
O47 O 0.5386(6) 0.3308(5) 1.4614(5) 0.047(3) Uani 1 1 d .
N1 N 0.6589(7) -0.2112(5) 1.5145(6) 0.027(3) Uani 1 1 d .
H1N H 0.6939 -0.2440 1.5172 0.041 Uiso 1 1 d R
N2 N 0.9684(7) 0.2206(6) 1.4537(6) 0.033(3) Uani 1 1 d .
H2N H 0.9451 0.2596 1.4508 0.049 Uiso 1 1 d R
N3 N 0.6495(6) 0.2360(5) 1.4684(6) 0.019(3) Uani 1 1 d .
H3N H 0.6226 0.2734 1.4662 0.029 Uiso 1 1 d R
N4 N 0.5328(8) -0.0795(7) 1.7019(7) 0.038(4) Uani 1 1 d .
N5 N 0.9128(8) 0.1021(6) 1.6497(7) 0.006(3) Uiso 1 1 d .
N6 N 0.7753(8) 0.0901(8) 1.2829(8) 0.044(4) Uani 1 1 d .
N7 N 0.8189(7) -0.1125(8) 1.3636(7) 0.031(4) Uani 1 1 d .
N8 N 0.0827(9) 0.4310(9) 0.7521(10) 0.066(6) Uani 1 1 d .
C1 C 0.6355(9) -0.2094(7) 1.5791(8) 0.035(4) Uani 1 1 d .
H1A H 0.6063 -0.2485 1.5834 0.042 Uiso 1 1 calc R
H1B H 0.5992 -0.1735 1.5784 0.042 Uiso 1 1 calc R
C2 C 0.7063(9) -0.2030(7) 1.6387(8) 0.038(4) Uani 1 1 d .
H2A H 0.7397 -0.1668 1.6334 0.046 Uiso 1 1 calc R
H2B H 0.6880 -0.1966 1.6785 0.046 Uiso 1 1 calc R
C3 C 0.8261(10) -0.2571(8) 1.6963(8) 0.044(5) Uani 1 1 d .
H3A H 0.8619 -0.2247 1.6864 0.053 Uiso 1 1 calc R
H3B H 0.8153 -0.2466 1.7385 0.053 Uiso 1 1 calc R
C4 C 0.8635(9) -0.3212(8) 1.6995(9) 0.045(5) Uani 1 1 d .
H4A H 0.9107 -0.3229 1.7370 0.054 Uiso 1 1 calc R
H4B H 0.8255 -0.3535 1.7061 0.054 Uiso 1 1 calc R
C5 C 0.9249(9) -0.3958(8) 1.6423(9) 0.047(5) Uani 1 1 d .
H5A H 0.8867 -0.4291 1.6462 0.057 Uiso 1 1 calc R
H5B H 0.9699 -0.3978 1.6815 0.057 Uiso 1 1 calc R
C6 C 0.9549(10) -0.4088(8) 1.5829(9) 0.049(5) Uani 1 1 d .
H6A H 0.9901 -0.3744 1.5761 0.058 Uiso 1 1 calc R
H6B H 0.9847 -0.4489 1.5880 0.058 Uiso 1 1 calc R
C7 C 0.9078(10) -0.4207(8) 1.4699(9) 0.052(5) Uani 1 1 d .
H7A H 0.9391 -0.4599 1.4723 0.063 Uiso 1 1 calc R
H7B H 0.9415 -0.3850 1.4637 0.063 Uiso 1 1 calc R
C8 C 0.8347(11) -0.4244(8) 1.4119(9) 0.051(5) Uani 1 1 d .
H8A H 0.8509 -0.4362 1.3722 0.061 Uiso 1 1 calc R
H8B H 0.7980 -0.4570 1.4200 0.061 Uiso 1 1 calc R
C9 C 0.7253(10) -0.3652(8) 1.3473(9) 0.050(5) Uani 1 1 d .
H9A H 0.6891 -0.3988 1.3541 0.060 Uiso 1 1 calc R
H9B H 0.7415 -0.3748 1.3071 0.060 Uiso 1 1 calc R
C10 C 0.6824(9) -0.3014(7) 1.3400(8) 0.041(5) Uani 1 1 d .
H10A H 0.7189 -0.2673 1.3351 0.050 Uiso 1 1 calc R
H10B H 0.6370 -0.3018 1.3010 0.050 Uiso 1 1 calc R
C11 C 0.6059(9) -0.2373(7) 1.3947(8) 0.037(4) Uani 1 1 d .
H11A H 0.5556 -0.2439 1.3611 0.044 Uiso 1 1 calc R
H11B H 0.6327 -0.2001 1.3821 0.044 Uiso 1 1 calc R
C12 C 0.5889(9) -0.2257(7) 1.4598(8) 0.037(5) Uani 1 1 d .
H12A H 0.5512 -0.1901 1.4551 0.044 Uiso 1 1 calc R
H12B H 0.5623 -0.2634 1.4715 0.044 Uiso 1 1 calc R
C13 C 0.7024(8) -0.1500(6) 1.5023(8) 0.030(4) Uani 1 1 d .
H13A H 0.7202 -0.1565 1.4623 0.036 Uiso 1 1 calc R
H13B H 0.7506 -0.1457 1.5386 0.036 Uiso 1 1 calc R
C14 C 1.0030(9) 0.2131(7) 1.3950(8) 0.041(5) Uani 1 1 d .
H14A H 1.0296 0.1717 1.3973 0.049 Uiso 1 1 calc R
H14B H 1.0431 0.2462 1.3962 0.049 Uiso 1 1 calc R
C15 C 0.9378(9) 0.2179(7) 1.3307(8) 0.037(4) Uani 1 1 d .
H15A H 0.9608 0.2116 1.2933 0.045 Uiso 1 1 calc R
H15B H 0.8971 0.1852 1.3292 0.045 Uiso 1 1 calc R
C16 C 0.8363(10) 0.2867(8) 1.2717(8) 0.050(5) Uani 1 1 d .
H16A H 0.7944 0.2560 1.2739 0.060 Uiso 1 1 calc R
H16B H 0.8532 0.2785 1.2315 0.060 Uiso 1 1 calc R
C17 C 0.8044(9) 0.3538(8) 1.2707(8) 0.046(5) Uani 1 1 d .
H17A H 0.8482 0.3845 1.2761 0.055 Uiso 1 1 calc R
H17B H 0.7656 0.3622 1.2286 0.055 Uiso 1 1 calc R
C18 C 0.7247(9) 0.4209(7) 1.3231(8) 0.037(4) Uani 1 1 d .
H18A H 0.6830 0.4246 1.2818 0.044 Uiso 1 1 calc R
H18B H 0.7630 0.4556 1.3253 0.044 Uiso 1 1 calc R
C19 C 0.6875(11) 0.4242(8) 1.3822(9) 0.056(5) Uani 1 1 d .
H19A H 0.6533 0.4619 1.3786 0.068 Uiso 1 1 calc R
H19B H 0.6547 0.3864 1.3832 0.068 Uiso 1 1 calc R
C20 C 0.7206(11) 0.4226(8) 1.4975(9) 0.052(5) Uani 1 1 d .
H20A H 0.6941 0.3814 1.4977 0.063 Uiso 1 1 calc R
H20B H 0.6811 0.4562 1.4967 0.063 Uiso 1 1 calc R
C21 C 0.7906(11) 0.4292(8) 1.5599(10) 0.062(6) Uani 1 1 d .
H21A H 0.8222 0.4672 1.5567 0.074 Uiso 1 1 calc R
H21B H 0.7699 0.4334 1.5989 0.074 Uiso 1 1 calc R
C22 C 0.9110(11) 0.3774(9) 1.6216(9) 0.055(6) Uani 1 1 d .
H22A H 0.8947 0.3896 1.6611 0.066 Uiso 1 1 calc R
H22B H 0.9475 0.4099 1.6129 0.066 Uiso 1 1 calc R
C23 C 0.9521(11) 0.3133(9) 1.6315(9) 0.055(6) Uani 1 1 d .
H23A H 0.9991 0.3153 1.6691 0.066 Uiso 1 1 calc R
H23B H 0.9156 0.2811 1.6407 0.066 Uiso 1 1 calc R
C24 C 1.0179(10) 0.2374(8) 1.5774(9) 0.049(5) Uani 1 1 d .
H24A H 0.9838 0.2036 1.5873 0.059 Uiso 1 1 calc R
H24B H 1.0663 0.2399 1.6138 0.059 Uiso 1 1 calc R
C25 C 1.0410(10) 0.2217(8) 1.5123(9) 0.049(5) Uani 1 1 d .
H25A H 1.0790 0.2537 1.5049 0.059 Uiso 1 1 calc R
H25B H 1.0676 0.1802 1.5165 0.059 Uiso 1 1 calc R
C26 C 0.9063(9) 0.1722(6) 1.4578(8) 0.035(4) Uani 1 1 d .
H26A H 0.8629 0.1770 1.4178 0.042 Uiso 1 1 calc R
H26B H 0.8846 0.1852 1.4944 0.042 Uiso 1 1 calc R
C27 C 0.7219(8) 0.2398(7) 1.5270(7) 0.030(4) Uani 1 1 d .
H27A H 0.7567 0.2744 1.5201 0.035 Uiso 1 1 calc R
H27B H 0.7522 0.2000 1.5304 0.035 Uiso 1 1 calc R
C28 C 0.6984(9) 0.2515(7) 1.5925(7) 0.033(4) Uani 1 1 d .
H28A H 0.6671 0.2156 1.6020 0.039 Uiso 1 1 calc R
H28B H 0.7465 0.2559 1.6289 0.039 Uiso 1 1 calc R
C29 C 0.6273(10) 0.3232(8) 1.6430(8) 0.050(5) Uani 1 1 d .
H29A H 0.6737 0.3281 1.6808 0.060 Uiso 1 1 calc R
H29B H 0.5930 0.2895 1.6527 0.060 Uiso 1 1 calc R
C30 C 0.5803(10) 0.3870(8) 1.6277(8) 0.045(5) Uani 1 1 d .
H30A H 0.5658 0.4021 1.6672 0.054 Uiso 1 1 calc R
H30B H 0.6139 0.4193 1.6147 0.054 Uiso 1 1 calc R
C31 C 0.4540(11) 0.4296(8) 1.5691(9) 0.057(6) Uani 1 1 d .
H31A H 0.4795 0.4692 1.5608 0.069 Uiso 1 1 calc R
H31B H 0.4367 0.4348 1.6095 0.069 Uiso 1 1 calc R
C32 C 0.3831(10) 0.4160(8) 1.5129(9) 0.049(5) Uani 1 1 d .
H32A H 0.3651 0.3721 1.5155 0.059 Uiso 1 1 calc R
H32B H 0.3390 0.4446 1.5144 0.059 Uiso 1 1 calc R
C33 C 0.3416(10) 0.4093(8) 1.3972(10) 0.057(6) Uani 1 1 d .
H33A H 0.2985 0.4407 1.3921 0.068 Uiso 1 1 calc R
H33B H 0.3200 0.3674 1.4033 0.068 Uiso 1 1 calc R
C34 C 0.3736(10) 0.4091(7) 1.3354(9) 0.050(5) Uani 1 1 d .
H34A H 0.3294 0.4052 1.2958 0.060 Uiso 1 1 calc R
H34B H 0.4024 0.4487 1.3326 0.060 Uiso 1 1 calc R
C35 C 0.4576(11) 0.3525(10) 1.2836(9) 0.066(6) Uani 1 1 d .
H35A H 0.4950 0.3876 1.2842 0.079 Uiso 1 1 calc R
H35B H 0.4138 0.3561 1.2437 0.079 Uiso 1 1 calc R
C36 C 0.5016(10) 0.2874(9) 1.2842(8) 0.062(6) Uani 1 1 d .
H36A H 0.4653 0.2523 1.2867 0.075 Uiso 1 1 calc R
H36B H 0.5191 0.2826 1.2438 0.075 Uiso 1 1 calc R
C37 C 0.6160(9) 0.2300(7) 1.3425(7) 0.035(4) Uani 1 1 d .
H37A H 0.6395 0.2289 1.3049 0.042 Uiso 1 1 calc R
H37B H 0.5822 0.1924 1.3408 0.042 Uiso 1 1 calc R
C38 C 0.6805(8) 0.2309(6) 1.4054(7) 0.023(4) Uani 1 1 d .
H38A H 0.7160 0.2670 1.4045 0.028 Uiso 1 1 calc R
H38B H 0.7123 0.1920 1.4081 0.028 Uiso 1 1 calc R
C39 C 0.5917(8) 0.1826(6) 1.4741(7) 0.021(4) Uiso 1 1 d .
H39A H 0.5452 0.1860 1.4361 0.025 Uiso 1 1 calc R
H39B H 0.5728 0.1911 1.5133 0.025 Uiso 1 1 calc R

loop_
_atom_site_aniso_label
_atom_site_aniso_U_11
_atom_site_aniso_U_22
_atom_site_aniso_U_33
_atom_site_aniso_U_23
_atom_site_aniso_U_13
_atom_site_aniso_U_12
Cd1 0.0240(6) 0.0314(8) 0.0372(8) -0.0025(5) 0.0110(6) -0.0009(5)
Cd2 0.0230(6) 0.0347(8) 0.0365(9) -0.0015(6) 0.0095(6) 0.0000(6)
Cd3 0.0211(6) 0.0347(8) 0.0345(8) 0.0044(6) 0.0081(6) 0.0004(6)
Cd4 0.0397(8) 0.0640(10) 0.0698(12) -0.0297(8) 0.0328(8) -0.0176(7)
P1 0.033(3) 0.020(3) 0.043(3) 0.002(2) 0.017(3) 0.001(2)
P2 0.024(2) 0.041(3) 0.046(4) 0.000(2) 0.011(2) -0.003(2)
P3 0.030(3) 0.025(3) 0.034(3) 0.003(2) 0.014(2) 0.004(2)
O1 0.045(7) 0.029(7) 0.023(7) -0.001(5) 0.007(6) 0.010(5)
O2 0.028(6) 0.043(8) 0.038(8) 0.007(6) 0.008(6) 0.002(5)
O3 0.037(7) 0.044(7) 0.037(9) 0.002(5) 0.021(7) 0.005(5)
O4 0.040(7) 0.020(7) 0.055(9) -0.002(5) 0.014(7) 0.006(5)
O5 0.030(6) 0.032(7) 0.039(8) 0.003(5) 0.019(6) -0.003(5)
O6 0.023(6) 0.023(6) 0.043(8) 0.004(5) 0.018(5) 0.002(5)
O7 0.013(5) 0.054(7) 0.046(8) 0.001(6) 0.021(5) -0.009(5)
O8 0.010(5) 0.029(6) 0.018(6) -0.006(4) -0.002(5) -0.008(4)
O9 0.049(8) 0.026(7) 0.028(8) -0.001(5) 0.001(6) 0.003(6)
O10 0.065(9) 0.057(9) 0.044(9) -0.021(6) 0.027(7) -0.013(7)
O11 0.059(9) 0.045(8) 0.036(9) -0.015(6) 0.013(7) -0.015(6)
O12 0.057(9) 0.060(9) 0.035(9) -0.016(6) 0.016(7) -0.011(7)
O13 0.038(7) 0.031(7) 0.043(9) 0.003(5) 0.010(6) -0.011(5)
O14 0.091(10) 0.064(9) 0.097(12) -0.027(7) 0.082(10) -0.035(7)
O15 0.022(6) 0.069(8) 0.024(7) -0.008(5) 0.009(5) -0.007(6)
O17 0.043(7) 0.047(8) 0.036(8) -0.017(6) 0.031(6) -0.007(6)
O18 0.039(7) 0.044(8) 0.053(9) 0.002(6) 0.023(7) 0.006(6)
O19 0.050(8) 0.050(8) 0.046(9) 0.002(6) 0.019(7) 0.016(6)
O20 0.038(7) 0.037(7) 0.036(8) -0.001(5) -0.004(6) 0.006(6)
O21 0.046(7) 0.041(7) 0.021(7) 0.011(5) 0.006(6) 0.006(6)
O22 0.035(6) 0.032(7) 0.026(7) -0.003(5) 0.011(5) 0.004(5)
O23 0.013(5) 0.024(6) 0.032(7) 0.000(5) -0.012(5) 0.000(4)
O24 0.014(6) 0.039(7) 0.066(9) 0.005(6) 0.019(6) 0.004(5)
O25 0.028(6) 0.045(8) 0.037(8) 0.011(6) 0.003(5) 0.006(6)
O26 0.061(9) 0.069(10) 0.060(10) -0.005(7) 0.034(8) -0.001(7)
O27 0.111(12) 0.077(10) 0.052(11) -0.003(8) 0.035(10) 0.000(8)
O28 0.035(9) 0.23(2) 0.065(13) -0.020(13) 0.020(8) 0.017(12)
O29 0.092(14) 0.132(16) 0.18(2) 0.012(13) 0.028(13) -0.001(12)
O30 0.164(18) 0.143(17) 0.107(17) 0.009(12) 0.039(15) -0.011(14)
O31 0.051(8) 0.094(10) 0.030(9) -0.002(7) 0.021(7) -0.010(7)
O32 0.047(8) 0.066(10) 0.060(10) 0.008(7) 0.020(7) 0.006(7)
O33 0.088(10) 0.028(8) 0.057(9) 0.002(7) 0.029(7) 0.004(7)
O34 0.084(11) 0.115(13) 0.124(15) -0.060(10) 0.078(11) -0.024(9)
O35 0.050(8) 0.042(9) 0.084(12) 0.004(7) 0.025(8) -0.001(7)
O36 0.047(8) 0.068(9) 0.073(11) -0.010(7) 0.036(8) -0.010(7)
O37 0.034(8) 0.094(10) 0.041(9) -0.012(7) 0.004(7) -0.003(7)
O38 0.067(10) 0.084(12) 0.101(14) -0.022(9) 0.020(9) 0.029(9)
O39 0.061(11) 0.23(2) 0.101(16) -0.033(13) 0.049(11) -0.055(11)
O40 0.028(6) 0.038(7) 0.038(8) -0.012(5) 0.009(6) -0.004(5)
O42 0.020(5) 0.053(8) 0.036(7) 0.000(5) 0.008(5) -0.005(5)
O43 0.005(6) 0.057(8) 0.101(11) 0.011(7) 0.003(6) 0.001(5)
O44 0.062(8) 0.051(8) 0.042(8) -0.022(6) 0.007(6) 0.014(6)
O45 0.026(6) 0.036(7) 0.041(8) -0.001(5) 0.016(6) 0.015(5)
O46 0.051(8) 0.071(9) 0.039(9) -0.005(6) 0.013(7) 0.001(6)
O47 0.043(7) 0.046(8) 0.046(9) -0.009(6) 0.004(6) 0.026(6)
N1 0.025(8) 0.018(8) 0.040(10) 0.005(6) 0.011(7) 0.002(6)
N2 0.023(8) 0.033(9) 0.038(10) -0.004(6) 0.001(7) -0.011(6)
N3 0.023(7) 0.006(7) 0.028(8) 0.002(5) 0.004(6) 0.005(5)
N4 0.029(8) 0.055(12) 0.029(11) -0.011(8) 0.008(8) 0.015(8)
N6 0.033(9) 0.058(12) 0.040(12) -0.019(9) 0.009(8) 0.005(9)
N7 0.006(7) 0.056(11) 0.030(10) 0.009(8) 0.003(7) 0.005(8)
N8 0.021(10) 0.088(15) 0.087(17) -0.065(12) 0.010(10) -0.011(10)
C1 0.048(11) 0.028(10) 0.034(12) 0.003(8) 0.022(10) -0.003(8)
C2 0.045(11) 0.029(11) 0.034(12) 0.006(8) 0.001(9) 0.017(9)
C3 0.061(13) 0.046(13) 0.026(12) 0.006(8) 0.014(10) -0.008(10)
C4 0.023(10) 0.054(13) 0.056(15) 0.005(10) 0.005(10) -0.004(9)
C5 0.031(11) 0.046(13) 0.057(15) -0.008(10) -0.003(10) -0.008(9)
C6 0.036(11) 0.063(14) 0.038(14) -0.010(9) -0.007(10) 0.019(9)
C7 0.045(13) 0.055(13) 0.063(17) 0.022(10) 0.024(12) 0.011(10)
C8 0.066(14) 0.045(13) 0.047(15) 0.006(10) 0.025(12) 0.002(11)
C9 0.055(13) 0.065(14) 0.039(14) -0.010(10) 0.029(11) -0.003(11)
C10 0.041(11) 0.045(12) 0.042(13) 0.007(9) 0.016(10) 0.010(9)
C11 0.045(11) 0.044(12) 0.026(12) 0.015(8) 0.017(9) 0.010(9)
C12 0.024(10) 0.025(10) 0.063(15) -0.012(8) 0.015(10) -0.001(8)
C13 0.014(8) 0.021(10) 0.055(13) 0.008(8) 0.009(8) 0.002(7)
C14 0.037(11) 0.045(12) 0.046(14) -0.002(9) 0.021(10) 0.004(9)
C15 0.041(11) 0.025(11) 0.045(13) -0.002(8) 0.008(10) 0.004(8)
C16 0.043(12) 0.065(14) 0.037(14) -0.018(10) 0.004(10) 0.013(10)
C17 0.044(11) 0.071(14) 0.019(11) -0.013(9) 0.002(9) 0.011(10)
C18 0.040(11) 0.037(11) 0.029(12) 0.002(8) 0.001(9) 0.015(9)
C19 0.074(15) 0.049(13) 0.052(16) -0.010(10) 0.028(13) -0.016(11)
C20 0.069(15) 0.037(12) 0.058(16) -0.006(9) 0.028(13) -0.008(10)
C21 0.071(15) 0.033(12) 0.091(19) 0.009(11) 0.039(14) 0.001(11)
C22 0.065(14) 0.066(15) 0.040(14) -0.025(10) 0.025(12) -0.028(12)
C23 0.057(13) 0.071(15) 0.039(14) -0.023(11) 0.016(11) -0.037(11)
C24 0.053(12) 0.043(13) 0.053(15) -0.010(10) 0.020(11) -0.019(10)
C25 0.044(12) 0.047(12) 0.050(14) -0.001(9) 0.003(11) -0.025(9)
C26 0.044(11) 0.023(10) 0.038(12) 0.001(8) 0.010(9) -0.018(8)
C27 0.025(9) 0.027(10) 0.029(11) -0.004(8) -0.006(8) -0.018(7)
C28 0.026(9) 0.050(12) 0.021(11) 0.002(8) 0.002(8) -0.008(8)
C29 0.041(12) 0.073(15) 0.030(13) 0.002(10) -0.001(10) 0.000(10)
C30 0.056(13) 0.050(13) 0.030(13) -0.012(9) 0.014(10) -0.020(10)
C31 0.069(14) 0.054(14) 0.060(16) 0.016(11) 0.036(13) 0.003(12)
C32 0.049(13) 0.055(13) 0.046(14) -0.011(10) 0.017(11) 0.001(10)
C33 0.029(11) 0.062(14) 0.073(18) -0.015(11) 0.000(12) 0.009(10)
C34 0.049(12) 0.032(12) 0.062(16) -0.017(9) 0.002(11) 0.001(9)
C35 0.045(13) 0.115(19) 0.021(13) -0.005(11) -0.022(10) 0.010(12)
C36 0.034(11) 0.103(17) 0.031(14) 0.005(11) -0.027(10) 0.010(11)
C37 0.042(11) 0.043(12) 0.025(11) 0.009(8) 0.019(9) 0.019(9)
C38 0.016(8) 0.012(9) 0.044(12) 0.002(7) 0.012(8) -0.002(6)

loop_
_atom_type_symbol
_atom_type_description
_atom_type_scat_dispersion_real
_atom_type_scat_dispersion_imag
_atom_type_scat_source
C C 0.0033 0.0016 'International Tables Vol C Tables 4.2.6.8 and 6.1.1.4'
H H 0.0000 0.0000 'International Tables Vol C Tables 4.2.6.8 and 6.1.1.4'
N N 0.0061 0.0033 'International Tables Vol C Tables 4.2.6.8 and 6.1.1.4'
O O 0.0106 0.0060 'International Tables Vol C Tables 4.2.6.8 and 6.1.1.4'
P P 0.1023 0.0942 'International Tables Vol C Tables 4.2.6.8 and 6.1.1.4'
Cd Cd -0.8075 1.2024 'International Tables Vol C Tables 4.2.6.8 and 6.1.1.4'

loop_
_geom_angle_atom_site_label_1
_geom_angle_atom_site_label_2
_geom_angle_atom_site_label_3
_geom_angle
_geom_angle_site_symmetry_1
_geom_angle_site_symmetry_3
O25 Cd1 O24 108.6(4) . 3_658
O25 Cd1 O40 79.9(4) . .
O24 Cd1 O40 171.3(3) 3_658 .
O25 Cd1 O8 92.4(3) . 3_658
O24 Cd1 O8 88.3(3) 3_658 3_658
O40 Cd1 O8 93.5(3) . 3_658
O25 Cd1 O6 104.8(3) . .
O24 Cd1 O6 82.5(3) 3_658 .
O40 Cd1 O6 93.5(3) . .
O8 Cd1 O6 162.4(3) 3_658 .
O25 Cd1 O24 160.7(4) . .
O24 Cd1 O24 89.7(3) 3_658 .
O40 Cd1 O24 82.1(3) . .
O8 Cd1 O24 81.7(3) 3_658 .
O6 Cd1 O24 83.2(3) . .
O25 Cd1 Cd1 154.4(3) . 3_658
O24 Cd1 Cd1 46.4(2) 3_658 3_658
O40 Cd1 Cd1 125.4(2) . 3_658
O8 Cd1 Cd1 82.8(2) 3_658 3_658
O6 Cd1 Cd1 79.9(2) . 3_658
O24 Cd1 Cd1 43.3(2) . 3_658
O22 Cd2 O33 118.8(4) . .
O22 Cd2 O7 82.6(3) . .
O33 Cd2 O7 156.3(4) . .
O22 Cd2 O41 86.9(3) . .
O33 Cd2 O41 82.8(4) . .
O7 Cd2 O41 88.7(3) . .
O22 Cd2 O15 98.0(3) . .
O33 Cd2 O15 106.2(4) . .
O7 Cd2 O15 78.6(3) . .
O41 Cd2 O15 165.6(3) . .
O22 Cd2 O35 164.6(4) . .
O33 Cd2 O35 76.2(4) . .
O7 Cd2 O35 82.0(4) . .
O41 Cd2 O35 92.2(4) . .
O15 Cd2 O35 79.4(4) . .
O22 Cd2 Cd3 80.0(3) . .
O33 Cd2 Cd3 146.5(3) . .
O7 Cd2 Cd3 40.0(2) . .
O41 Cd2 Cd3 128.1(2) . .
O15 Cd2 Cd3 40.9(2) . .
O35 Cd2 Cd3 88.5(3) . .
O7 Cd3 O23 81.5(3) . .
O7 Cd3 O15 80.3(3) . .
O23 Cd3 O15 95.4(3) . .
O7 Cd3 O42 94.0(3) . .
O23 Cd3 O42 86.9(3) . .
O15 Cd3 O42 173.4(3) . .
O7 Cd3 O28 159.0(5) . .
O23 Cd3 O28 119.5(5) . .
O15 Cd3 O28 98.0(4) . .
O42 Cd3 O28 86.1(4) . .
O7 Cd3 O43 79.9(4) . .
O23 Cd3 O43 160.4(3) . .
O15 Cd3 O43 87.4(4) . .
O42 Cd3 O43 88.3(3) . .
O28 Cd3 O43 79.0(6) . .
O7 Cd3 O29 154.1(5) . .
O23 Cd3 O29 73.5(5) . .
O15 Cd3 O29 95.3(5) . .
O42 Cd3 O29 91.2(5) . .
O28 Cd3 O29 46.8(6) . .
O43 Cd3 O29 125.6(5) . .
O7 Cd3 Cd2 40.8(2) . .
O23 Cd3 Cd2 77.2(2) . .
O15 Cd3 Cd2 41.9(2) . .
O42 Cd3 Cd2 133.3(2) . .
O28 Cd3 Cd2 139.7(3) . .
O43 Cd3 Cd2 92.5(3) . .
O29 Cd3 Cd2 124.2(4) . .
O14 Cd4 O16 99.1(5) . 3_758
O14 Cd4 O44 92.3(4) . .
O16 Cd4 O44 166.6(4) 3_758 .
O14 Cd4 O35 93.7(4) . .
O16 Cd4 O35 85.7(4) 3_758 .
O44 Cd4 O35 100.5(4) . .
O14 Cd4 O28 111.0(6) . 3_758
O16 Cd4 O28 84.1(5) 3_758 3_758
O44 Cd4 O28 85.3(5) . 3_758
O35 Cd4 O28 154.4(6) . 3_758
O14 Cd4 O34 142.7(4) . .
O16 Cd4 O34 89.9(5) 3_758 .
O44 Cd4 O34 85.1(5) . .
O35 Cd4 O34 50.7(4) . .
O28 Cd4 O34 105.8(6) 3_758 .
O6 P1 O8 115.7(5) . .
O6 P1 O7 111.9(5) . .
O8 P1 O7 112.8(5) . .
O6 P1 C13 105.5(6) . .
O8 P1 C13 109.6(6) . .
O7 P1 C13 100.0(6) . .
O16 P2 O14 112.5(7) . .
O16 P2 O15 112.9(7) . .
O14 P2 O15 110.5(6) . .
O16 P2 C26 107.6(7) . .
O14 P2 C26 108.4(7) . .
O15 P2 C26 104.5(6) . .
O22 P3 O23 117.0(5) . .
O22 P3 O24 113.6(6) . .
O23 P3 O24 109.2(6) . .
O22 P3 C39 105.3(6) . .
O23 P3 C39 106.0(6) . .
O24 P3 C39 104.6(6) . .
C2 O1 C3 112.3(12) . .
C5 O2 C4 112.2(12) . .
C7 O3 C6 110.1(12) . .
C9 O4 C8 110.6(12) . .
C11 O5 C10 114.2(11) . .
P1 O6 Cd1 126.9(5) . .
P1 O7 Cd3 126.6(5) . .
P1 O7 Cd2 131.3(6) . .
Cd3 O7 Cd2 99.2(3) . .
P1 O8 Cd1 122.6(5) . 3_658
C16 O9 C15 111.7(12) . .
C18 O10 C17 110.8(12) . .
C19 O11 C20 110.1(13) . .
C21 O12 C22 110.7(13) . .
C24 O13 C23 112.1(13) . .
P2 O14 Cd4 128.5(7) . .
P2 O15 Cd3 131.5(6) . .
P2 O15 Cd2 131.2(6) . .
Cd3 O15 Cd2 97.2(3) . .
P2 O16 Cd4 152.6(7) . 3_758
C28 O17 C29 112.2(12) . .
C30 O18 C31 113.6(13) . .
C32 O19 C33 111.0(13) . .
C34 O20 C35 109.4(13) . .
C37 O21 C36 111.7(12) . .
P3 O22 Cd2 128.9(6) . .
P3 O23 Cd3 129.3(5) . .
P3 O24 Cd1 129.3(6) . 3_658
P3 O24 Cd1 132.7(6) . .
Cd1 O24 Cd1 90.3(3) 3_658 .
N4 O25 Cd1 116.0(9) . .
N5 O28 Cd3 103.0(16) . .
N5 O28 Cd4 108.6(17) . 3_758
Cd3 O28 Cd4 117.7(6) . 3_758
N5 O29 Cd3 85.6(11) . .
N6 O33 Cd2 108.2(10) . .
N7 O34 Cd4 92.7(10) . .
N7 O35 Cd4 96.9(10) . .
N7 O35 Cd2 130.4(11) . .
Cd4 O35 Cd2 116.3(5) . .
C12 N1 C1 110.5(11) . .
C12 N1 C13 112.3(11) . .
C1 N1 C13 112.5(11) . .
C26 N2 C14 114.6(11) . .
C26 N2 C25 114.8(12) . .
C14 N2 C25 104.3(12) . .
C27 N3 C39 113.2(10) . .
C27 N3 C38 107.7(10) . .
C39 N3 C38 113.1(10) . .
O26 N4 O27 122.4(16) . .
O26 N4 O25 117.8(15) . .
O27 N4 O25 119.7(13) . .
O28 N5 O29 122(2) . .
O28 N5 O30 126(2) . .
O29 N5 O30 108.8(15) . .
O32 N6 O33 117.6(16) . .
O32 N6 O31 122.3(17) . .
O33 N6 O31 119.7(15) . .
O35 N7 O34 119.7(15) . .
O35 N7 O36 123.3(14) . .
O34 N7 O36 117.0(16) . .
O37 N8 O39 120(2) . .
O37 N8 O38 121.1(19) . .
O39 N8 O38 119.1(17) . .
N1 C1 C2 113.4(12) . .
O1 C2 C1 106.4(13) . .
C4 C3 O1 107.5(13) . .
O2 C4 C3 110.9(13) . .
O2 C5 C6 112.9(14) . .
O3 C6 C5 106.1(13) . .
O3 C7 C8 110.7(13) . .
O4 C8 C7 109.5(14) . .
O4 C9 C10 109.8(14) . .
O5 C10 C9 108.2(12) . .
O5 C11 C12 110.1(12) . .
N1 C12 C11 115.8(12) . .
N1 C13 P1 119.5(9) . .
N2 C14 C15 111.1(12) . .
O9 C15 C14 108.0(12) . .
O9 C16 C17 108.6(13) . .
O10 C17 C16 108.2(13) . .
O10 C18 C19 107.5(12) . .
O11 C19 C18 107.7(14) . .
O11 C20 C21 109.0(14) . .
O12 C21 C20 108.0(15) . .
O12 C22 C23 108.1(14) . .
O13 C23 C22 109.3(14) . .
O13 C24 C25 109.3(14) . .
N2 C25 C24 111.9(13) . .
N2 C26 P2 123.6(10) . .
N3 C27 C28 112.4(11) . .
O17 C28 C27 107.7(12) . .
O17 C29 C30 105.7(13) . .
O18 C30 C29 109.6(13) . .
O18 C31 C32 109.7(15) . .
O19 C32 C31 108.2(14) . .
O19 C33 C34 108.8(13) . .
O20 C34 C33 107.0(14) . .
O20 C35 C36 108.5(15) . .
O21 C36 C35 108.2(14) . .
O21 C37 C38 107.4(12) . .
C37 C38 N3 114.4(11) . .
N3 C39 P3 119.8(9) . .

loop_
_geom_bond_atom_site_label_1
_geom_bond_atom_site_label_2
_geom_bond_distance
_geom_bond_site_symmetry_2
Cd1 O25 2.252(10) .
Cd1 O24 2.255(10) 3_658
Cd1 O40 2.317(9) .
Cd1 O8 2.330(8) 3_658
Cd1 O6 2.349(8) .
Cd1 O24 2.381(10) .
Cd1 Cd1 3.287(3) 3_658
Cd2 O22 2.208(9) .
Cd2 O33 2.268(11) .
Cd2 O7 2.297(9) .
Cd2 O41 2.332(9) .
Cd2 O15 2.336(10) .
Cd2 O35 2.392(12) .
Cd2 Cd3 3.4694(17) .
Cd3 O7 2.260(10) .
Cd3 O23 2.266(8) .
Cd3 O15 2.289(9) .
Cd3 O42 2.338(9) .
Cd3 O28 2.341(15) .
Cd3 O43 2.364(10) .
Cd3 O29 2.497(17) .
Cd4 O14 2.174(11) .
Cd4 O16 2.188(13) 3_758
Cd4 O44 2.234(11) .
Cd4 O35 2.381(11) .
Cd4 O28 2.383(12) 3_758
Cd4 O34 2.451(13) .
P1 O6 1.527(9) .
P1 O8 1.532(9) .
P1 O7 1.545(9) .
P1 C13 1.797(13) .
P2 O16 1.486(13) .
P2 O14 1.513(11) .
P2 O15 1.521(9) .
P2 C26 1.781(14) .
P3 O22 1.506(9) .
P3 O23 1.522(9) .
P3 O24 1.540(9) .
P3 C39 1.768(12) .
O1 C2 1.367(14) .
O1 C3 1.495(17) .
O2 C5 1.423(16) .
O2 C4 1.427(16) .
O3 C7 1.383(17) .
O3 C6 1.422(17) .
O4 C9 1.428(18) .
O4 C8 1.437(16) .
O5 C11 1.382(15) .
O5 C10 1.427(16) .
O8 Cd1 2.330(8) 3_658
O9 C16 1.412(17) .
O9 C15 1.418(15) .
O10 C18 1.429(15) .
O10 C17 1.489(16) .
O11 C19 1.414(19) .
O11 C20 1.424(17) .
O12 C21 1.447(17) .
O12 C22 1.456(18) .
O13 C24 1.390(16) .
O13 C23 1.487(16) .
O16 Cd4 2.188(13) 3_758
O17 C28 1.407(15) .
O17 C29 1.414(16) .
O18 C30 1.392(18) .
O18 C31 1.436(17) .
O19 C32 1.409(18) .
O19 C33 1.427(18) .
O20 C34 1.421(16) .
O20 C35 1.434(18) .
O21 C37 1.410(15) .
O21 C36 1.430(17) .
O24 Cd1 2.255(10) 3_658
O25 N4 1.312(15) .
O26 N4 1.189(14) .
O27 N4 1.247(16) .
O28 N5 0.934(19) .
O28 Cd4 2.383(12) 3_758
O29 N5 1.257(18) .
O30 N5 1.256(19) .
O31 N6 1.240(16) .
O32 N6 1.194(15) .
O33 N6 1.232(16) .
O34 N7 1.209(14) .
O35 N7 1.184(15) .
O36 N7 1.239(14) .
O37 N8 1.255(16) .
O38 N8 1.29(2) .
O39 N8 1.26(2) .
N1 C12 1.458(17) .
N1 C1 1.502(16) .
N1 C13 1.532(15) .
N2 C26 1.484(15) .
N2 C14 1.499(17) .
N2 C25 1.503(18) .
N3 C27 1.503(16) .
N3 C39 1.514(14) .
N3 C38 1.541(16) .
C1 C2 1.503(19) .
C3 C4 1.474(19) .
C5 C6 1.48(2) .
C7 C8 1.50(2) .
C9 C10 1.506(19) .
C11 C12 1.482(18) .
C14 C15 1.51(2) .
C16 C17 1.498(19) .
C18 C19 1.529(19) .
C20 C21 1.53(2) .
C22 C23 1.50(2) .
C24 C25 1.54(2) .
C27 C28 1.539(18) .
C29 C30 1.54(2) .
C31 C32 1.48(2) .
C33 C34 1.52(2) .
C35 C36 1.55(2) .
C37 C38 1.482(18) .
